data_7214820
loop_
_publ_author_name
'Suhonen, Aku'
'Nauha, Elisa'
'Salorinne, Kirsi'
'Helttunen, Kaisa'
'Nissinen, Maija'

_publ_section_title
;
 Structural analysis of two foldamer-type oligoamides -- the effect of
 hydrogen bonding on solvate formation, crystal structures and molecular
 conformation
;
_journal_issue 21
_journal_name_full CrystEngComm
_journal_page_first 7398
_journal_paper_doi 10.1039/c2ce25981h
_journal_volume 14
_journal_year 2012
_chemical_formula_moiety 'C33 H25 N5 O4'
_chemical_formula_sum 'C33 H25 N5 O4'
_chemical_formula_weight 555.58
_chemical_name_systematic
;
?
;
_space_group_IT_number 2
_symmetry_cell_setting triclinic
_symmetry_space_group_name_Hall '-P 1'
_symmetry_space_group_name_H-M 'P -1'
_atom_sites_solution_hydrogens geom
_atom_sites_solution_primary direct
_atom_sites_solution_secondary difmap
_audit_creation_method SHELXL-97
_cell_angle_alpha 78.559(3)
_cell_angle_beta 74.708(3)
_cell_angle_gamma 77.753(4)
_cell_formula_units_Z 2
_cell_length_a 10.5379(7)
_cell_length_b 11.5380(7)
_cell_length_c 12.1818(7)
_cell_measurement_temperature 173(2)
_cell_volume 1380.16(15)
_computing_structure_refinement 'SHELXL-97 (Sheldrick, 1997)'
_computing_structure_solution 'SHELXS-97 (Sheldrick, 1990)'
_diffrn_ambient_temperature 173(2)
_diffrn_measured_fraction_theta_full 0.928
_diffrn_measured_fraction_theta_max 0.928
_diffrn_radiation_monochromator graphite
_diffrn_radiation_source 'fine-focus sealed tube'
_diffrn_radiation_type CuK\a
_diffrn_radiation_wavelength 1.54178
_diffrn_reflns_av_R_equivalents 0.0826
_diffrn_reflns_av_sigmaI/netI 0.0720
_diffrn_reflns_limit_h_max 12
_diffrn_reflns_limit_h_min -12
_diffrn_reflns_limit_k_max 13
_diffrn_reflns_limit_k_min -13
_diffrn_reflns_limit_l_max 14
_diffrn_reflns_limit_l_min -14
_diffrn_reflns_number 6344
_diffrn_reflns_theta_full 67.02
_diffrn_reflns_theta_max 67.02
_diffrn_reflns_theta_min 3.81
_exptl_absorpt_coefficient_mu 0.734
_exptl_absorpt_correction_T_max 0.9302
_exptl_absorpt_correction_T_min 0.9171
_exptl_absorpt_correction_type multi-scan
_exptl_absorpt_process_details
;
Denzo (otwinowski, Borek, Majewski & Minor, 2003)
;
_exptl_crystal_colour colourless
_exptl_crystal_density_diffrn 1.337
_exptl_crystal_density_method 'not measured'
_exptl_crystal_description block
_exptl_crystal_F_000 580
_exptl_crystal_size_max 0.12
_exptl_crystal_size_mid 0.10
_exptl_crystal_size_min 0.10
_refine_diff_density_max 0.237
_refine_diff_density_min -0.237
_refine_diff_density_rms 0.056
_refine_ls_extinction_coef 0.0039(5)
_refine_ls_extinction_expression Fc^*^=kFc[1+0.001xFc^2^\l^3^/sin(2\q)]^-1/4^
_refine_ls_extinction_method SHELXL
_refine_ls_goodness_of_fit_ref 1.041
_refine_ls_hydrogen_treatment mixed
_refine_ls_matrix_type full
_refine_ls_number_parameters 428
_refine_ls_number_reflns 4582
_refine_ls_number_restraints 0
_refine_ls_restrained_S_all 1.041
_refine_ls_R_factor_all 0.0982
_refine_ls_R_factor_gt 0.0603
_refine_ls_shift/su_max 0.001
_refine_ls_shift/su_mean 0.000
_refine_ls_structure_factor_coef Fsqd
_refine_ls_weighting_details 'calc w=1/[\s^2^(Fo^2^)+(0.0699P)^2^+0.7710P] where P=(Fo^2^+2Fc^2^)/3'
_refine_ls_weighting_scheme calc
_refine_ls_wR_factor_gt 0.1393
_refine_ls_wR_factor_ref 0.1622
_reflns_number_gt 3076
_reflns_number_total 4582
_reflns_threshold_expression >2sigma(I)
_cod_data_source_file c2ce25981h.txt
_cod_data_source_block 3-form_I
_cod_original_sg_symbol_H-M P-1
_cod_database_code 7214820

loop_
_symmetry_equiv_pos_as_xyz
'x, y, z'
'-x, -y, -z'

loop_
_atom_site_label
_atom_site_type_symbol
_atom_site_fract_x
_atom_site_fract_y
_atom_site_fract_z
_atom_site_U_iso_or_equiv
_atom_site_adp_type
_atom_site_occupancy
_atom_site_symmetry_multiplicity
_atom_site_calc_flag
_atom_site_refinement_flags
_atom_site_disorder_assembly
_atom_site_disorder_group
O1 O 0.3674(2) 0.5556(2) 0.5884(2) 0.0495(6) Uani 1 1 d . . .
O2 O 0.5160(2) 0.0244(2) 0.85729(19) 0.0416(6) Uani 1 1 d . . .
O3 O 0.30854(19) -0.10927(19) 0.40216(18) 0.0367(5) Uani 1 1 d . . .
O4 O 0.12083(19) 0.20802(18) 0.64695(18) 0.0350(5) Uani 1 1 d . . .
N1 N 0.2796(3) 0.3851(2) 0.6540(2) 0.0381(7) Uani 1 1 d . . .
H1N H 0.230(4) 0.341(3) 0.642(3) 0.046 Uiso 1 1 d . . .
N2 N 0.3658(2) 0.1542(2) 0.7663(2) 0.0327(6) Uani 1 1 d . . .
H2N H 0.325(3) 0.152(3) 0.708(3) 0.039 Uiso 1 1 d . . .
N3 N 0.2146(2) 0.0561(2) 0.4904(2) 0.0326(6) Uani 1 1 d . . .
H3N H 0.215(3) 0.090(3) 0.549(3) 0.039 Uiso 1 1 d . . .
N4 N -0.0521(3) 0.1638(2) 0.5949(2) 0.0323(6) Uani 1 1 d . . .
H4N H -0.133(4) 0.152(3) 0.617(3) 0.039 Uiso 1 1 d . . .
N5 N 0.3762(2) -0.0078(2) 0.6331(2) 0.0290(6) Uani 1 1 d . . .
C1 C 0.3411(3) 0.5597(3) 0.3656(3) 0.0447(8) Uani 1 1 d . . .
H1 H 0.4081 0.5988 0.3740 0.054 Uiso 1 1 calc R . .
C2 C 0.3138(4) 0.5714(3) 0.2600(3) 0.0567(10) Uani 1 1 d . . .
H2 H 0.3641 0.6157 0.1949 0.068 Uiso 1 1 calc R . .
C3 C 0.2135(4) 0.5193(3) 0.2477(3) 0.0586(11) Uani 1 1 d . . .
H3 H 0.1932 0.5290 0.1746 0.070 Uiso 1 1 calc R . .
C4 C 0.1429(4) 0.4530(3) 0.3413(3) 0.0585(10) Uani 1 1 d . . .
H4 H 0.0740 0.4166 0.3326 0.070 Uiso 1 1 calc R . .
C5 C 0.1714(4) 0.4390(3) 0.4482(3) 0.0462(8) Uani 1 1 d . . .
H5 H 0.1218 0.3935 0.5127 0.055 Uiso 1 1 calc R . .
C6 C 0.2720(3) 0.4913(3) 0.4612(3) 0.0361(7) Uani 1 1 d . . .
C7 C 0.3104(3) 0.4814(3) 0.5717(3) 0.0375(7) Uani 1 1 d . . .
C8 C 0.3005(3) 0.3689(3) 0.7676(3) 0.0396(8) Uani 1 1 d . . .
C9 C 0.2785(4) 0.4657(3) 0.8242(3) 0.0598(11) Uani 1 1 d . . .
H9 H 0.2492 0.5434 0.7868 0.072 Uiso 1 1 calc R . .
C10 C 0.2977(5) 0.4531(4) 0.9326(4) 0.0747(14) Uani 1 1 d . . .
H10 H 0.2847 0.5217 0.9690 0.090 Uiso 1 1 calc R . .
C11 C 0.3362(5) 0.3404(4) 0.9889(3) 0.0656(12) Uani 1 1 d . . .
H11 H 0.3465 0.3306 1.0656 0.079 Uiso 1 1 calc R . .
C12 C 0.3597(4) 0.2419(3) 0.9340(3) 0.0468(9) Uani 1 1 d . . .
H12 H 0.3880 0.1644 0.9725 0.056 Uiso 1 1 calc R . .
C13 C 0.3426(3) 0.2549(3) 0.8232(3) 0.0339(7) Uani 1 1 d . . .
C14 C 0.4460(3) 0.0485(3) 0.7869(3) 0.0305(7) Uani 1 1 d . . .
C15 C 0.4446(3) -0.0425(3) 0.7153(3) 0.0303(7) Uani 1 1 d . . .
C16 C 0.5122(3) -0.1585(3) 0.7365(3) 0.0368(7) Uani 1 1 d . . .
H16 H 0.5572 -0.1813 0.7975 0.044 Uiso 1 1 calc R . .
C17 C 0.5130(3) -0.2402(3) 0.6679(3) 0.0415(8) Uani 1 1 d . . .
H17 H 0.5582 -0.3203 0.6813 0.050 Uiso 1 1 calc R . .
C18 C 0.4476(3) -0.2045(3) 0.5794(3) 0.0364(7) Uani 1 1 d . . .
H18 H 0.4497 -0.2580 0.5286 0.044 Uiso 1 1 calc R . .
C19 C 0.3788(3) -0.0881(3) 0.5672(3) 0.0301(7) Uani 1 1 d . . .
C20 C 0.2985(3) -0.0483(3) 0.4767(3) 0.0316(7) Uani 1 1 d . . .
C21 C 0.1249(3) 0.1160(3) 0.4215(3) 0.0314(7) Uani 1 1 d . . .
C22 C 0.1605(3) 0.1193(3) 0.3029(3) 0.0383(7) Uani 1 1 d . . .
H22 H 0.2474 0.0830 0.2672 0.046 Uiso 1 1 calc R . .
C23 C 0.0706(3) 0.1751(3) 0.2366(3) 0.0437(8) Uani 1 1 d . . .
H23 H 0.0952 0.1761 0.1556 0.052 Uiso 1 1 calc R . .
C24 C -0.0553(3) 0.2295(3) 0.2879(3) 0.0430(8) Uani 1 1 d . . .
H24 H -0.1173 0.2674 0.2422 0.052 Uiso 1 1 calc R . .
C25 C -0.0908(3) 0.2290(3) 0.4053(3) 0.0368(7) Uani 1 1 d . . .
H25 H -0.1768 0.2682 0.4398 0.044 Uiso 1 1 calc R . .
C26 C -0.0023(3) 0.1717(3) 0.4735(3) 0.0319(7) Uani 1 1 d . . .
C27 C 0.0065(3) 0.1815(3) 0.6737(3) 0.0315(7) Uani 1 1 d . . .
C28 C -0.0685(3) 0.1666(3) 0.7962(3) 0.0448(8) Uani 1 1 d . . .
C29 C -0.1937(3) 0.1351(3) 0.8346(3) 0.0383(8) Uani 1 1 d . B .
H29 H -0.2332 0.1096 0.7838 0.046 Uiso 1 1 calc R A 1
C30A C -0.263(3) 0.1411(18) 0.951(3) 0.044(5) Uani 0.50 1 d P B 1
H30A H -0.3458 0.1136 0.9792 0.053 Uiso 0.50 1 calc PR B 1
C31A C -0.2106(7) 0.1860(8) 1.0218(6) 0.0462(18) Uani 0.50 1 d P B 1
H31A H -0.2575 0.1880 1.0997 0.055 Uiso 0.50 1 calc PR B 1
C32A C -0.0919(6) 0.2284(7) 0.9827(5) 0.0413(16) Uani 0.50 1 d P B 1
H32A H -0.0570 0.2586 1.0336 0.050 Uiso 0.50 1 calc PR B 1
C33A C -0.0229(6) 0.2269(7) 0.8688(6) 0.0337(14) Uani 0.50 1 d P B 1
H33A H 0.0533 0.2649 0.8387 0.040 Uiso 0.50 1 calc PR B 1
C30B C -0.250(3) 0.1035(19) 0.948(3) 0.044(5) Uani 0.50 1 d P B 2
H30B H -0.3399 0.0912 0.9702 0.052 Uiso 0.50 1 calc PR B 2
C31B C -0.1777(9) 0.0891(11) 1.0291(7) 0.071(3) Uani 0.50 1 d P B 2
H31B H -0.2190 0.0732 1.1086 0.086 Uiso 0.50 1 calc PR B 2
C32B C -0.0441(9) 0.0980(11) 0.9941(7) 0.079(3) Uani 0.50 1 d P B 2
H32B H 0.0103 0.0796 1.0483 0.095 Uiso 0.50 1 calc PR B 2
C33B C 0.0094(8) 0.1339(10) 0.8790(7) 0.061(2) Uani 0.50 1 d P B 2
H33B H 0.1022 0.1368 0.8547 0.073 Uiso 0.50 1 calc PR B 2

loop_
_atom_site_aniso_label
_atom_site_aniso_U_11
_atom_site_aniso_U_22
_atom_site_aniso_U_33
_atom_site_aniso_U_23
_atom_site_aniso_U_13
_atom_site_aniso_U_12
O1 0.0640(16) 0.0393(13) 0.0524(15) -0.0029(11) -0.0192(12) -0.0209(11)
O2 0.0423(13) 0.0456(13) 0.0404(13) -0.0103(10) -0.0181(11) -0.0010(10)
O3 0.0316(11) 0.0430(12) 0.0386(13) -0.0156(10) -0.0074(9) -0.0049(9)
O4 0.0315(11) 0.0367(12) 0.0396(12) -0.0093(10) -0.0085(9) -0.0079(9)
N1 0.0481(16) 0.0290(14) 0.0399(16) -0.0041(12) -0.0148(13) -0.0075(12)
N2 0.0352(14) 0.0300(14) 0.0356(15) -0.0047(11) -0.0138(11) -0.0045(11)
N3 0.0311(13) 0.0351(14) 0.0339(15) -0.0082(12) -0.0120(11) -0.0022(11)
N4 0.0259(13) 0.0396(15) 0.0329(15) -0.0068(11) -0.0070(11) -0.0071(11)
N5 0.0247(12) 0.0319(13) 0.0306(14) -0.0040(11) -0.0053(10) -0.0073(10)
C1 0.048(2) 0.0374(19) 0.043(2) 0.0009(15) -0.0084(15) -0.0040(15)
C2 0.060(2) 0.049(2) 0.045(2) 0.0077(18) -0.0060(18) 0.0023(19)
C3 0.083(3) 0.049(2) 0.038(2) -0.0019(18) -0.022(2) 0.006(2)
C4 0.077(3) 0.054(2) 0.054(3) -0.0025(19) -0.034(2) -0.014(2)
C5 0.053(2) 0.046(2) 0.041(2) 0.0005(16) -0.0154(16) -0.0132(16)
C6 0.0397(17) 0.0259(16) 0.0383(19) -0.0056(13) -0.0084(14) 0.0042(13)
C7 0.0388(17) 0.0285(16) 0.044(2) -0.0055(14) -0.0113(14) -0.0015(14)
C8 0.0479(19) 0.0359(18) 0.0343(18) -0.0088(14) -0.0111(14) -0.0005(14)
C9 0.095(3) 0.036(2) 0.049(2) -0.0119(17) -0.025(2) 0.0045(19)
C10 0.135(4) 0.042(2) 0.049(3) -0.0180(19) -0.034(3) 0.008(2)
C11 0.106(3) 0.052(2) 0.039(2) -0.0163(18) -0.027(2) 0.009(2)
C12 0.061(2) 0.0386(19) 0.040(2) -0.0080(16) -0.0167(16) 0.0025(16)
C13 0.0356(16) 0.0305(16) 0.0346(18) -0.0058(13) -0.0072(13) -0.0037(13)
C14 0.0279(15) 0.0322(16) 0.0311(16) -0.0033(13) -0.0065(13) -0.0063(12)
C15 0.0244(15) 0.0322(16) 0.0330(17) -0.0022(13) -0.0058(12) -0.0056(12)
C16 0.0342(17) 0.0339(17) 0.0417(19) -0.0036(14) -0.0120(14) -0.0025(13)
C17 0.0355(17) 0.0323(17) 0.055(2) -0.0081(15) -0.0120(15) 0.0014(14)
C18 0.0354(17) 0.0288(16) 0.047(2) -0.0106(14) -0.0096(14) -0.0046(13)
C19 0.0260(15) 0.0313(16) 0.0335(17) -0.0059(13) -0.0040(12) -0.0090(12)
C20 0.0257(15) 0.0338(16) 0.0356(17) -0.0057(14) -0.0036(12) -0.0095(12)
C21 0.0292(16) 0.0338(16) 0.0335(17) -0.0068(13) -0.0094(13) -0.0058(13)
C22 0.0361(17) 0.0456(19) 0.0355(18) -0.0121(15) -0.0099(14) -0.0041(14)
C23 0.0449(19) 0.056(2) 0.0285(18) -0.0072(15) -0.0092(14) -0.0036(16)
C24 0.0444(19) 0.047(2) 0.040(2) -0.0052(15) -0.0198(15) 0.0002(15)
C25 0.0317(16) 0.0387(18) 0.041(2) -0.0059(14) -0.0131(14) -0.0036(13)
C26 0.0327(16) 0.0332(16) 0.0331(17) -0.0042(13) -0.0113(13) -0.0090(13)
C27 0.0272(16) 0.0285(16) 0.0401(18) -0.0071(13) -0.0106(13) -0.0023(12)
C28 0.0335(17) 0.070(2) 0.0342(19) -0.0093(17) -0.0070(14) -0.0144(16)
C29 0.0349(17) 0.0418(19) 0.040(2) -0.0072(15) -0.0098(14) -0.0080(14)
C30A 0.039(6) 0.048(11) 0.038(7) -0.003(9) 0.000(5) -0.005(8)
C31A 0.043(4) 0.067(5) 0.024(4) -0.002(4) -0.002(3) -0.011(4)
C32A 0.038(4) 0.064(5) 0.028(3) -0.014(3) -0.010(3) -0.010(3)
C33A 0.030(3) 0.035(4) 0.038(4) -0.013(3) -0.010(3) 0.000(3)
C30B 0.030(7) 0.057(13) 0.046(6) -0.015(11) -0.004(5) -0.010(9)
C31B 0.063(6) 0.117(9) 0.039(5) -0.001(5) -0.009(4) -0.038(6)
C32B 0.056(5) 0.143(10) 0.049(5) -0.009(5) -0.018(4) -0.037(6)
C33B 0.041(4) 0.105(8) 0.044(5) -0.013(5) -0.010(3) -0.028(5)

loop_
_atom_type_symbol
_atom_type_description
_atom_type_scat_dispersion_real
_atom_type_scat_dispersion_imag
_atom_type_scat_source
C C 0.0181 0.0091 'International Tables Vol C Tables 4.2.6.8 and 6.1.1.4'
H H 0.0000 0.0000 'International Tables Vol C Tables 4.2.6.8 and 6.1.1.4'
N N 0.0311 0.0180 'International Tables Vol C Tables 4.2.6.8 and 6.1.1.4'
O O 0.0492 0.0322 'International Tables Vol C Tables 4.2.6.8 and 6.1.1.4'

loop_
_geom_angle_atom_site_label_1
_geom_angle_atom_site_label_2
_geom_angle_atom_site_label_3
_geom_angle
C7 N1 C8 123.5(3)
C7 N1 H1N 118(2)
C8 N1 H1N 117(2)
C14 N2 C13 127.1(3)
C14 N2 H2N 109(2)
C13 N2 H2N 123(2)
C20 N3 C21 126.7(3)
C20 N3 H3N 116(2)
C21 N3 H3N 117(2)
C27 N4 C26 128.8(3)
C27 N4 H4N 118(2)
C26 N4 H4N 113(2)
C19 N5 C15 117.6(2)
C2 C1 C6 120.8(4)
C2 C1 H1 119.6
C6 C1 H1 119.6
C1 C2 C3 120.1(4)
C1 C2 H2 119.9
C3 C2 H2 119.9
C4 C3 C2 119.9(4)
C4 C3 H3 120.1
C2 C3 H3 120.1
C3 C4 C5 120.4(4)
C3 C4 H4 119.8
C5 C4 H4 119.8
C6 C5 C4 120.0(3)
C6 C5 H5 120.0
C4 C5 H5 120.0
C5 C6 C1 118.7(3)
C5 C6 C7 124.2(3)
C1 C6 C7 117.1(3)
O1 C7 N1 121.6(3)
O1 C7 C6 121.3(3)
N1 C7 C6 117.2(3)
C9 C8 C13 118.9(3)
C9 C8 N1 120.4(3)
C13 C8 N1 120.7(3)
C10 C9 C8 121.8(3)
C10 C9 H9 119.1
C8 C9 H9 119.1
C9 C10 C11 119.5(4)
C9 C10 H10 120.2
C11 C10 H10 120.2
C10 C11 C12 119.9(3)
C10 C11 H11 120.0
C12 C11 H11 120.0
C11 C12 C13 120.5(3)
C11 C12 H12 119.7
C13 C12 H12 119.7
C12 C13 C8 119.3(3)
C12 C13 N2 121.0(3)
C8 C13 N2 119.7(3)
O2 C14 N2 125.2(3)
O2 C14 C15 120.6(3)
N2 C14 C15 114.2(2)
N5 C15 C16 122.5(3)
N5 C15 C14 117.9(3)
C16 C15 C14 119.7(3)
C17 C16 C15 119.0(3)
C17 C16 H16 120.5
C15 C16 H16 120.5
C16 C17 C18 119.3(3)
C16 C17 H17 120.3
C18 C17 H17 120.3
C17 C18 C19 117.7(3)
C17 C18 H18 121.2
C19 C18 H18 121.2
N5 C19 C18 123.9(3)
N5 C19 C20 116.8(3)
C18 C19 C20 119.3(3)
O3 C20 N3 125.5(3)
O3 C20 C19 121.6(3)
N3 C20 C19 112.9(3)
C22 C21 C26 119.6(3)
C22 C21 N3 120.9(3)
C26 C21 N3 119.5(3)
C23 C22 C21 120.4(3)
C23 C22 H22 119.8
C21 C22 H22 119.8
C22 C23 C24 120.1(3)
C22 C23 H23 120.0
C24 C23 H23 120.0
C25 C24 C23 120.1(3)
C25 C24 H24 120.0
C23 C24 H24 120.0
C24 C25 C26 120.7(3)
C24 C25 H25 119.7
C26 C25 H25 119.7
C25 C26 C21 119.2(3)
C25 C26 N4 116.9(3)
C21 C26 N4 123.6(3)
O4 C27 N4 121.9(3)
O4 C27 C28 120.5(3)
N4 C27 C28 117.6(3)
C29 C28 C33B 113.9(4)
C29 C28 C33A 118.4(4)
C29 C28 C27 124.9(3)
C33B C28 C27 116.0(4)
C33A C28 C27 113.6(4)
C30B C29 C28 123.0(13)
C28 C29 C30A 119.3(14)
C30B C29 H29 113.8
C28 C29 H29 120.4
C30A C29 H29 120.4
C31A C30A C29 121(2)
C31A C30A H30A 119.7
C29 C30A H30A 119.7
C30A C31A C32A 121.2(15)
C30A C31A H31A 119.4
C32A C31A H31A 119.4
C31A C32A C33A 120.0(6)
C31A C32A H32A 120.0
C33A C32A H32A 120.0
C32A C33A C28 119.2(6)
C32A C33A H33A 120.4
C28 C33A H33A 120.4
C29 C30B C31B 121(2)
C29 C30B H30B 119.7
C31B C30B H30B 119.7
C30B C31B C32B 119.0(16)
C30B C31B H31B 120.5
C32B C31B H31B 120.5
C31B C32B C33B 119.0(8)
C31B C32B H32B 120.5
C33B C32B H32B 120.5
C32B C33B C28 122.5(7)
C32B C33B H33B 118.7
C28 C33B H33B 118.7

loop_
_geom_bond_atom_site_label_1
_geom_bond_atom_site_label_2
_geom_bond_distance
O1 C7 1.218(4)
O2 C14 1.229(3)
O3 C20 1.225(3)
O4 C27 1.249(3)
N1 C7 1.374(4)
N1 C8 1.428(4)
N1 H1N 0.86(4)
N2 C14 1.349(4)
N2 C13 1.413(4)
N2 H2N 0.93(3)
N3 C20 1.345(4)
N3 C21 1.409(4)
N3 H3N 0.88(3)
N4 C27 1.337(4)
N4 C26 1.424(4)
N4 H4N 0.85(4)
N5 C19 1.333(4)
N5 C15 1.335(4)
C1 C2 1.367(5)
C1 C6 1.393(5)
C1 H1 0.9500
C2 C3 1.375(6)
C2 H2 0.9500
C3 C4 1.374(6)
C3 H3 0.9500
C4 C5 1.384(5)
C4 H4 0.9500
C5 C6 1.382(5)
C5 H5 0.9500
C6 C7 1.482(4)
C8 C9 1.374(5)
C8 C13 1.394(4)
C9 C10 1.363(5)
C9 H9 0.9500
C10 C11 1.377(5)
C10 H10 0.9500
C11 C12 1.377(5)
C11 H11 0.9500
C12 C13 1.384(5)
C12 H12 0.9500
C14 C15 1.496(4)
C15 C16 1.386(4)
C16 C17 1.376(5)
C16 H16 0.9500
C17 C18 1.379(5)
C17 H17 0.9500
C18 C19 1.384(4)
C18 H18 0.9500
C19 C20 1.506(4)
C21 C22 1.388(4)
C21 C26 1.400(4)
C22 C23 1.380(4)
C22 H22 0.9500
C23 C24 1.381(5)
C23 H23 0.9500
C24 C25 1.378(5)
C24 H24 0.9500
C25 C26 1.389(4)
C25 H25 0.9500
C27 C28 1.489(4)
C28 C29 1.379(5)
C28 C33B 1.410(8)
C28 C33A 1.452(7)
C29 C30B 1.36(4)
C29 C30A 1.42(3)
C29 H29 0.9500
C30A C31A 1.37(3)
C30A H30A 0.9500
C31A C32A 1.372(10)
C31A H31A 0.9500
C32A C33A 1.387(9)
C32A H32A 0.9500
C33A H33A 0.9500
C30B C31B 1.37(3)
C30B H30B 0.9500
C31B C32B 1.379(12)
C31B H31B 0.9500
C32B C33B 1.381(11)
C32B H32B 0.9500
C33B H33B 0.9500

loop_
_geom_hbond_atom_site_label_D
_geom_hbond_atom_site_label_H
_geom_hbond_atom_site_label_A
_geom_hbond_distance_DH
_geom_hbond_distance_HA
_geom_hbond_distance_DA
_geom_hbond_angle_DHA
_geom_hbond_site_symmetry_A
N1 H1N O4 0.86(4) 2.08(4) 2.928(4) 166(3) .
N2 H2N N5 0.93(3) 2.12(3) 2.677(4) 117(2) .
N2 H2N O4 0.93(3) 2.38(3) 3.179(3) 144(3) .
N3 H3N O4 0.88(3) 1.93(4) 2.699(3) 145(3) .
N3 H3N N5 0.88(3) 2.20(3) 2.643(3) 111(3) .
N4 H4N O3 0.85(4) 2.10(4) 2.892(3) 155(3) 2_556

loop_
_geom_torsion_atom_site_label_1
_geom_torsion_atom_site_label_2
_geom_torsion_atom_site_label_3
_geom_torsion_atom_site_label_4
_geom_torsion
C6 C1 C2 C3 2.5(5)
C1 C2 C3 C4 -1.5(6)
C2 C3 C4 C5 0.4(6)
C3 C4 C5 C6 -0.4(6)
C4 C5 C6 C1 1.4(5)
C4 C5 C6 C7 -179.8(3)
C2 C1 C6 C5 -2.5(5)
C2 C1 C6 C7 178.7(3)
C8 N1 C7 O1 5.5(5)
C8 N1 C7 C6 -174.7(3)
C5 C6 C7 O1 -156.9(3)
C1 C6 C7 O1 21.9(4)
C5 C6 C7 N1 23.3(4)
C1 C6 C7 N1 -157.9(3)
C7 N1 C8 C9 37.7(5)
C7 N1 C8 C13 -142.7(3)
C13 C8 C9 C10 0.5(6)
N1 C8 C9 C10 -179.9(4)
C8 C9 C10 C11 -2.0(8)
C9 C10 C11 C12 2.4(8)
C10 C11 C12 C13 -1.2(7)
C11 C12 C13 C8 -0.3(5)
C11 C12 C13 N2 -179.6(3)
C9 C8 C13 C12 0.7(5)
N1 C8 C13 C12 -178.9(3)
C9 C8 C13 N2 -180.0(3)
N1 C8 C13 N2 0.4(5)
C14 N2 C13 C12 -24.9(5)
C14 N2 C13 C8 155.8(3)
C13 N2 C14 O2 -2.6(5)
C13 N2 C14 C15 177.5(3)
C19 N5 C15 C16 -2.7(4)
C19 N5 C15 C14 177.9(2)
O2 C14 C15 N5 -174.1(3)
N2 C14 C15 N5 5.9(4)
O2 C14 C15 C16 6.6(4)
N2 C14 C15 C16 -173.5(3)
N5 C15 C16 C17 2.4(5)
C14 C15 C16 C17 -178.2(3)
C15 C16 C17 C18 0.4(5)
C16 C17 C18 C19 -2.7(5)
C15 N5 C19 C18 0.2(4)
C15 N5 C19 C20 178.7(2)
C17 C18 C19 N5 2.5(4)
C17 C18 C19 C20 -175.9(3)
C21 N3 C20 O3 -1.2(5)
C21 N3 C20 C19 -179.0(3)
N5 C19 C20 O3 170.0(3)
C18 C19 C20 O3 -11.5(4)
N5 C19 C20 N3 -12.1(4)
C18 C19 C20 N3 166.4(3)
C20 N3 C21 C22 -38.8(4)
C20 N3 C21 C26 140.5(3)
C26 C21 C22 C23 -1.2(5)
N3 C21 C22 C23 178.1(3)
C21 C22 C23 C24 0.9(5)
C22 C23 C24 C25 0.5(5)
C23 C24 C25 C26 -1.5(5)
C24 C25 C26 C21 1.1(5)
C24 C25 C26 N4 -173.2(3)
C22 C21 C26 C25 0.3(4)
N3 C21 C26 C25 -179.0(3)
C22 C21 C26 N4 174.1(3)
N3 C21 C26 N4 -5.2(4)
C27 N4 C26 C25 -137.2(3)
C27 N4 C26 C21 48.9(4)
C26 N4 C27 O4 -0.6(5)
C26 N4 C27 C28 -179.7(3)
O4 C27 C28 C29 -178.6(3)
N4 C27 C28 C29 0.5(5)
O4 C27 C28 C33B -25.7(7)
N4 C27 C28 C33B 153.4(6)
O4 C27 C28 C33A 21.8(5)
N4 C27 C28 C33A -159.2(4)
C33B C28 C29 C30B 15.5(12)
C33A C28 C29 C30B -32.3(11)
C27 C28 C29 C30B 168.9(10)
C33B C28 C29 C30A 35.9(12)
C33A C28 C29 C30A -11.9(12)
C27 C28 C29 C30A -170.7(11)
C30B C29 C30A C31A 112(10)
C28 C29 C30A C31A 5(2)
C29 C30A C31A C32A 1(3)
C30A C31A C32A C33A 0.5(17)
C31A C32A C33A C28 -7.8(11)
C29 C28 C33A C32A 13.6(8)
C33B C28 C33A C32A -81.9(8)
C27 C28 C33A C32A 174.6(5)
C28 C29 C30B C31B -7(2)
C30A C29 C30B C31B -90(9)
C29 C30B C31B C32B -5(2)
C30B C31B C32B C33B 7(2)
C31B C32B C33B C28 2.6(17)
C29 C28 C33B C32B -13.3(12)
C33A C28 C33B C32B 93.4(12)
C27 C28 C33B C32B -169.2(9)
